data_7025944
loop_
_publ_author_name
'Lachaize, S\'ebastien'
'Vendier, Laure'
'Sabo-Etienne, Sylviane'

_publ_section_title
;
 Silyl and sigma-silane ruthenium complexes: chloride substituent effects
 on the catalysed silylation of ethylene.
;
_journal_issue 36
_journal_name_full 'Dalton transactions (Cambridge, England : 2003)'
_journal_page_first 8492
_journal_page_last 8500
_journal_paper_doi 10.1039/c0dt00065e
_journal_volume 39
_journal_year 2010
_chemical_compound_source 'synthesis as described'
_chemical_formula_moiety 'C38 H72 Cl4 P2 Ru1 Si2'
_chemical_formula_sum 'C38 H72 Cl4 P2 Ru Si2'
_chemical_formula_weight 889.95
_chemical_name_systematic
;
?
;
_space_group_IT_number 14
_symmetry_cell_setting monoclinic
_symmetry_Int_Tables_number 14
_symmetry_space_group_name_Hall '-P 2ybc'
_symmetry_space_group_name_H-M 'P 1 21/c 1'
_atom_sites_solution_hydrogens geom
_atom_sites_solution_primary direct
_atom_sites_solution_secondary difmap
_cell_angle_alpha 90
_cell_angle_beta 105.977(3)
_cell_angle_gamma 90
_cell_formula_units_Z 4
_cell_length_a 9.7901(8)
_cell_length_b 44.9570(7)
_cell_length_c 10.1672(9)
_cell_measurement_reflns_used 5400
_cell_measurement_temperature 160(2)
_cell_measurement_theta_max 30
_cell_measurement_theta_min 2.2
_cell_measurement_wavelength 0.71073
_cell_volume 4302.1(5)
_computing_cell_refinement 'CrysAlis RED, Oxford Diffraction Ltd.'
_computing_data_collection 'CrysAlis CCD, Oxford Diffraction Ltd.'
_computing_data_reduction 'CrysAlis RED, Oxford Diffraction Ltd.'
_computing_molecular_graphics 'Ortep-3 for Windows (Farrugia, 1997)'
_computing_publication_material 'WinGX publication routines (Farrugia, 1999)'
_computing_structure_refinement 'SHELXL-97 (Sheldrick, 2008)'
_computing_structure_solution 'SIR92 (Giacovazzo et al, 1993)'
_diffrn_ambient_temperature 160(2)
_diffrn_measured_fraction_theta_full 0.998
_diffrn_measured_fraction_theta_max 0.998
_diffrn_measurement_device_type 'Oxford-Diffraction XCALIBUR'
_diffrn_measurement_method \w-\f
_diffrn_radiation_monochromator graphite
_diffrn_radiation_source 'fine-focus sealed tube'
_diffrn_radiation_type MoK\a
_diffrn_radiation_wavelength 0.71073
_diffrn_reflns_av_R_equivalents 0.1095
_diffrn_reflns_av_unetI/netI 0.1294
_diffrn_reflns_limit_h_max 11
_diffrn_reflns_limit_h_min -11
_diffrn_reflns_limit_k_max 54
_diffrn_reflns_limit_k_min -54
_diffrn_reflns_limit_l_max 12
_diffrn_reflns_limit_l_min -8
_diffrn_reflns_number 28188
_diffrn_reflns_theta_full 25.35
_diffrn_reflns_theta_max 25.35
_diffrn_reflns_theta_min 3.13
_diffrn_standards_decay_% 0
_diffrn_standards_interval_count 0
_diffrn_standards_interval_time 0
_diffrn_standards_number 0
_exptl_absorpt_coefficient_mu 0.769
_exptl_absorpt_correction_T_max 0.869
_exptl_absorpt_correction_T_min 0.569
_exptl_absorpt_correction_type refdelf
_exptl_absorpt_process_details
;
(See: Walker, N. & Stuart, D. (1983) Acta Cryst. A39, 158-166)
;
_exptl_crystal_colour orange
_exptl_crystal_density_diffrn 1.374
_exptl_crystal_density_method 'not measured'
_exptl_crystal_description block
_exptl_crystal_F_000 1880
_exptl_crystal_size_max 0.2
_exptl_crystal_size_mid 0.12
_exptl_crystal_size_min 0.05
_refine_diff_density_max 0.82
_refine_diff_density_min -0.815
_refine_diff_density_rms 0.12
_refine_ls_extinction_method none
_refine_ls_goodness_of_fit_ref 1.137
_refine_ls_hydrogen_treatment constr
_refine_ls_matrix_type full
_refine_ls_number_parameters 414
_refine_ls_number_reflns 7865
_refine_ls_number_restraints 0
_refine_ls_restrained_S_all 1.137
_refine_ls_R_factor_all 0.133
_refine_ls_R_factor_gt 0.0867
_refine_ls_shift/su_max 0
_refine_ls_shift/su_mean 0
_refine_ls_structure_factor_coef Fsqd
_refine_ls_weighting_details 'calc w=1/[\s^2^(Fo^2^)+(0.0394P)^2^+7.2472P] where P=(Fo^2^+2Fc^2^)/3'
_refine_ls_weighting_scheme calc
_refine_ls_wR_factor_gt 0.1396
_refine_ls_wR_factor_ref 0.1532
_reflns_number_gt 5254
_reflns_number_total 7865
_reflns_threshold_expression >2\s(I)
_cod_data_source_file c0dt00065e.txt
_cod_data_source_block lsl213lv
_cod_original_sg_symbol_H-M 'P 21/c'
_cod_database_code 7025944

loop_
_symmetry_equiv_pos_as_xyz
'x, y, z'
'-x, y+1/2, -z+1/2'
'-x, -y, -z'
'x, -y-1/2, z-1/2'

loop_
_atom_site_label
_atom_site_type_symbol
_atom_site_fract_x
_atom_site_fract_y
_atom_site_fract_z
_atom_site_U_iso_or_equiv
_atom_site_adp_type
_atom_site_occupancy
_atom_site_symmetry_multiplicity
_atom_site_calc_flag
_atom_site_refinement_flags
_atom_site_disorder_assembly
_atom_site_disorder_group
C111 C 0.7374(9) 0.12504(19) 1.6793(7) 0.032(2) Uani 1 1 d . . .
H11A H 0.6713 0.1272 1.7369 0.038 Uiso 1 1 calc R . .
H11B H 0.8224 0.1142 1.7331 0.038 Uiso 1 1 calc R . .
C112 C 0.6582(9) 0.17282(18) 1.5516(8) 0.032(2) Uani 1 1 d . . .
H11C H 0.6931 0.1921 1.5263 0.038 Uiso 1 1 calc R . .
H11D H 0.5862 0.177 1.6011 0.038 Uiso 1 1 calc R . .
C113 C 0.7812(10) 0.15540(19) 1.6435(8) 0.039(2) Uani 1 1 d . . .
H11E H 0.8569 0.1532 1.5967 0.047 Uiso 1 1 calc R . .
H11F H 0.8211 0.1668 1.7288 0.047 Uiso 1 1 calc R . .
C114 C 0.5911(8) 0.15478(16) 1.4226(7) 0.0210(17) Uani 1 1 d . . .
H114 H 0.6699 0.1506 1.3802 0.025 Uiso 1 1 calc R . .
C115 C 0.6659(8) 0.10719(18) 1.5529(8) 0.028(2) Uani 1 1 d . . .
H11G H 0.6311 0.0882 1.5807 0.033 Uiso 1 1 calc R . .
H11H H 0.7361 0.1025 1.502 0.033 Uiso 1 1 calc R . .
C116 C 0.5415(8) 0.12416(17) 1.4596(7) 0.0242(18) Uani 1 1 d . . .
H11I H 0.4661 0.1269 1.5065 0.029 Uiso 1 1 calc R . .
H11J H 0.5012 0.1126 1.375 0.029 Uiso 1 1 calc R . .
C121 C 0.6919(8) 0.19364(16) 1.2129(8) 0.0235(18) Uani 1 1 d . . .
H12A H 0.7538 0.1916 1.3075 0.028 Uiso 1 1 calc R . .
H12B H 0.6888 0.1741 1.1668 0.028 Uiso 1 1 calc R . .
C122 C 0.5405(8) 0.20231(16) 1.2171(7) 0.0215(18) Uani 1 1 d . . .
H122 H 0.4846 0.2052 1.1197 0.026 Uiso 1 1 calc R . .
C123 C 0.6111(9) 0.25630(17) 1.2071(8) 0.030(2) Uani 1 1 d . . .
H12C H 0.5473 0.2586 1.1134 0.036 Uiso 1 1 calc R . .
H12D H 0.6169 0.2757 1.2541 0.036 Uiso 1 1 calc R . .
C124 C 0.7540(9) 0.21684(18) 1.1371(9) 0.036(2) Uani 1 1 d . . .
H12E H 0.8518 0.2109 1.1386 0.043 Uiso 1 1 calc R . .
H12F H 0.6965 0.2175 1.0404 0.043 Uiso 1 1 calc R . .
C125 C 0.5492(9) 0.23314(16) 1.2845(8) 0.0246(18) Uani 1 1 d . . .
H12G H 0.453 0.2394 1.2866 0.03 Uiso 1 1 calc R . .
H12H H 0.6095 0.2319 1.3801 0.03 Uiso 1 1 calc R . .
C126 C 0.7573(9) 0.24730(18) 1.1992(9) 0.034(2) Uani 1 1 d . . .
H12I H 0.792 0.2619 1.1431 0.041 Uiso 1 1 calc R . .
H12J H 0.8239 0.2473 1.2922 0.041 Uiso 1 1 calc R . .
C131 C 0.3377(8) 0.19346(16) 1.3756(7) 0.0212(17) Uani 1 1 d . . .
H131 H 0.4025 0.2087 1.4316 0.025 Uiso 1 1 calc R . .
C132 C 0.1494(10) 0.23282(19) 1.3554(9) 0.036(2) Uani 1 1 d . . .
H13A H 0.2205 0.2479 1.401 0.043 Uiso 1 1 calc R . .
H13B H 0.0701 0.2432 1.2899 0.043 Uiso 1 1 calc R . .
C133 C 0.2087(10) 0.19839(19) 1.5562(8) 0.035(2) Uani 1 1 d . . .
H13C H 0.1684 0.1872 1.6205 0.043 Uiso 1 1 calc R . .
H13D H 0.2835 0.2118 1.6105 0.043 Uiso 1 1 calc R . .
C134 C 0.0936(10) 0.2166(2) 1.4621(9) 0.042(2) Uani 1 1 d . . .
H13E H 0.0571 0.2314 1.5163 0.05 Uiso 1 1 calc R . .
H13F H 0.0139 0.2035 1.4153 0.05 Uiso 1 1 calc R . .
C135 C 0.2178(8) 0.21067(17) 1.2780(8) 0.0254(19) Uani 1 1 d . . .
H13G H 0.1448 0.1965 1.2269 0.03 Uiso 1 1 calc R . .
H13H H 0.2557 0.2216 1.211 0.03 Uiso 1 1 calc R . .
C136 C 0.2750(9) 0.17646(19) 1.4748(8) 0.034(2) Uani 1 1 d . . .
H13I H 0.3505 0.1648 1.5386 0.041 Uiso 1 1 calc R . .
H13J H 0.2014 0.1625 1.4234 0.041 Uiso 1 1 calc R . .
C211 C 0.6231(9) 0.00105(18) 1.3172(9) 0.038(2) Uani 1 1 d . . .
H21A H 0.605 -0.0013 1.4078 0.046 Uiso 1 1 calc R . .
H21B H 0.7017 -0.0125 1.3135 0.046 Uiso 1 1 calc R . .
C212 C 0.3693(8) 0.01444(16) 1.2003(8) 0.0278(19) Uani 1 1 d . . .
H21C H 0.3423 0.0135 1.2871 0.033 Uiso 1 1 calc R . .
H21D H 0.2856 0.0087 1.1249 0.033 Uiso 1 1 calc R . .
C213 C 0.6657(9) 0.03247(19) 1.3005(10) 0.042(2) Uani 1 1 d . . .
H21E H 0.696 0.034 1.2155 0.051 Uiso 1 1 calc R . .
H21F H 0.7482 0.0377 1.3782 0.051 Uiso 1 1 calc R . .
C214 C 0.4142(8) 0.04657(16) 1.1768(7) 0.0211(18) Uani 1 1 d . . .
H214 H 0.4454 0.0462 1.0911 0.025 Uiso 1 1 calc R . .
C215 C 0.5462(8) 0.05476(18) 1.2940(8) 0.029(2) Uani 1 1 d . . .
H21G H 0.5787 0.075 1.2788 0.035 Uiso 1 1 calc R . .
H21H H 0.5214 0.0547 1.382 0.035 Uiso 1 1 calc R . .
C216 C 0.4910(9) -0.00728(18) 1.2062(9) 0.038(2) Uani 1 1 d . . .
H21I H 0.4611 -0.0276 1.2235 0.045 Uiso 1 1 calc R . .
H21J H 0.5129 -0.0074 1.1167 0.045 Uiso 1 1 calc R . .
C221 C -0.1410(9) 0.05427(18) 0.9059(8) 0.029(2) Uani 1 1 d . . .
H22A H -0.156 0.0373 0.9625 0.035 Uiso 1 1 calc R . .
H22B H -0.2295 0.0662 0.8804 0.035 Uiso 1 1 calc R . .
C222 C 0.0351(9) 0.02673(18) 0.8108(8) 0.0273(19) Uani 1 1 d . . .
H22C H 0.0296 0.0084 0.8631 0.033 Uiso 1 1 calc R . .
H22D H 0.0558 0.0208 0.7245 0.033 Uiso 1 1 calc R . .
C223 C -0.1087(9) 0.04264(18) 0.7770(7) 0.028(2) Uani 1 1 d . . .
H22E H -0.1078 0.0595 0.7144 0.033 Uiso 1 1 calc R . .
H22F H -0.1844 0.0287 0.7296 0.033 Uiso 1 1 calc R . .
C224 C 0.1236(8) 0.05682(17) 1.0251(7) 0.0212(17) Uani 1 1 d . . .
H224 H 0.106 0.0383 1.0721 0.025 Uiso 1 1 calc R . .
C225 C -0.0190(8) 0.07348(16) 0.9888(7) 0.0214(17) Uani 1 1 d . . .
H22G H -0.0402 0.0799 1.0741 0.026 Uiso 1 1 calc R . .
H22H H -0.0111 0.0915 0.9354 0.026 Uiso 1 1 calc R . .
C226 C 0.1552(8) 0.04602(18) 0.8933(7) 0.0245(18) Uani 1 1 d . . .
H22I H 0.1676 0.0634 0.8378 0.029 Uiso 1 1 calc R . .
H22J H 0.2448 0.0345 0.9166 0.029 Uiso 1 1 calc R . .
C231 C 0.0833(9) 0.05299(19) 1.4701(8) 0.032(2) Uani 1 1 d . . .
H23A H 0.018 0.037 1.4812 0.038 Uiso 1 1 calc R . .
H23B H 0.1731 0.0509 1.5437 0.038 Uiso 1 1 calc R . .
C232 C 0.1128(9) 0.10841(18) 1.4635(8) 0.030(2) Uani 1 1 d . . .
H23C H 0.2019 0.1082 1.5388 0.035 Uiso 1 1 calc R . .
H23D H 0.0645 0.1276 1.4665 0.035 Uiso 1 1 calc R . .
C233 C 0.2118(8) 0.07488(16) 1.3107(7) 0.0194(17) Uani 1 1 d . . .
H233 H 0.3 0.0732 1.3884 0.023 Uiso 1 1 calc R . .
C234 C 0.1132(8) 0.04998(16) 1.3308(8) 0.0251(19) Uani 1 1 d . . .
H23E H 0.1579 0.0305 1.3249 0.03 Uiso 1 1 calc R . .
H23F H 0.0227 0.0509 1.2574 0.03 Uiso 1 1 calc R . .
C235 C 0.0173(10) 0.08300(19) 1.4820(8) 0.036(2) Uani 1 1 d . . .
H23G H -0.0005 0.0847 1.5729 0.043 Uiso 1 1 calc R . .
H23H H -0.0753 0.0845 1.4117 0.043 Uiso 1 1 calc R . .
C236 C 0.1472(9) 0.10520(16) 1.3256(7) 0.0214(16) Uani 1 1 d . . .
H23I H 0.0591 0.1079 1.2505 0.026 Uiso 1 1 calc R . .
H23J H 0.2147 0.121 1.3174 0.026 Uiso 1 1 calc R . .
Ru1 Ru 0.34977(6) 0.126924(13) 1.17164(6) 0.01560(16) Uani 1 1 d . A .
P1 P 0.4475(2) 0.17183(4) 1.28549(18) 0.0173(4) Uani 1 1 d . . .
P2 P 0.2712(2) 0.07558(4) 1.15070(19) 0.0170(4) Uani 1 1 d . . .
Cl1 Cl -0.0087(3) 0.15200(5) 1.0349(2) 0.0447(6) Uani 1 1 d . A .
Cl4 Cl 0.7074(2) 0.11357(5) 1.1516(2) 0.0366(5) Uani 1 1 d . A .
Si1 Si 0.1882(2) 0.14821(5) 0.9942(2) 0.0216(5) Uani 1 1 d . . .
C2A C 0.2203(4) 0.19114(7) 0.9414(3) 0.0192(4) Uani 0.57 1 d P A 1
H2A H 0.2463 0.2035 1.0238 0.023 Uiso 0.57 1 calc PR A 1
H2B H 0.1328 0.1988 0.8784 0.023 Uiso 0.57 1 calc PR A 1
H2C H 0.2971 0.1916 0.8967 0.023 Uiso 0.57 1 calc PR A 1
Cl3A Cl 0.1363(3) 0.12852(6) 0.8026(2) 0.0192(4) Uani 0.57 1 d P A 1
Cl3B Cl 0.2203(4) 0.19114(7) 0.9414(3) 0.0192(4) Uani 0.43 1 d P A 2
C2B C 0.1363(3) 0.12852(6) 0.8026(2) 0.0192(4) Uani 0.43 1 d P A 2
H2B1 H 0.0771 0.1422 0.7354 0.029 Uiso 0.43 1 calc PR A 2
H2B2 H 0.0837 0.1101 0.805 0.029 Uiso 0.43 1 calc PR A 2
H2B3 H 0.2234 0.124 0.7769 0.029 Uiso 0.43 1 calc PR A 2
Si2 Si 0.4958(2) 0.12394(5) 1.0331(2) 0.0239(5) Uani 1 1 d . . .
Cl5A Cl 0.4668(3) 0.08878(6) 0.8948(2) 0.0322(6) Uani 0.77 1 d P A 1
C6A C 0.5238(5) 0.15745(11) 0.9130(5) 0.0322(6) Uani 0.77 1 d P A 1
H6A H 0.5392 0.176 0.9657 0.039 Uiso 0.77 1 calc PR A 1
H6B H 0.4392 0.1594 0.8351 0.039 Uiso 0.77 1 calc PR A 1
H6C H 0.6067 0.1533 0.8796 0.039 Uiso 0.77 1 calc PR A 1
Cl5B Cl 0.5238(5) 0.15745(11) 0.9130(5) 0.0322(6) Uani 0.23 1 d P A 2
C6B C 0.4668(3) 0.08878(6) 0.8948(2) 0.0322(6) Uani 0.23 1 d P A 2
H6B1 H 0.4182 0.0724 0.927 0.048 Uiso 0.23 1 calc PR A 2
H6B2 H 0.5594 0.0819 0.8875 0.048 Uiso 0.23 1 calc PR A 2
H6B3 H 0.4091 0.0955 0.8049 0.048 Uiso 0.23 1 calc PR A 2

loop_
_atom_site_aniso_label
_atom_site_aniso_U_11
_atom_site_aniso_U_22
_atom_site_aniso_U_33
_atom_site_aniso_U_23
_atom_site_aniso_U_13
_atom_site_aniso_U_12
C111 0.035(5) 0.033(5) 0.025(4) 0.001(4) 0.003(4) 0.001(4)
C112 0.041(6) 0.026(5) 0.025(4) -0.008(4) 0.001(4) -0.002(4)
C113 0.042(6) 0.040(6) 0.028(5) -0.006(4) -0.003(4) 0.002(5)
C114 0.017(4) 0.024(4) 0.020(4) 0.000(3) 0.002(3) -0.003(3)
C115 0.018(4) 0.033(5) 0.028(4) 0.006(4) -0.002(4) 0.013(4)
C116 0.016(4) 0.031(5) 0.023(4) -0.004(4) 0.000(3) -0.002(4)
C121 0.022(5) 0.018(4) 0.030(4) 0.007(3) 0.006(4) 0.001(3)
C122 0.021(4) 0.024(4) 0.014(4) 0.001(3) -0.003(3) -0.004(4)
C123 0.032(5) 0.019(4) 0.038(5) 0.007(4) 0.007(4) -0.003(4)
C124 0.025(5) 0.038(5) 0.049(5) 0.011(5) 0.015(4) -0.004(4)
C125 0.025(5) 0.022(4) 0.026(4) 0.003(4) 0.004(4) 0.001(4)
C126 0.032(5) 0.028(5) 0.047(5) 0.010(4) 0.019(4) 0.000(4)
C131 0.018(4) 0.021(4) 0.023(4) 0.000(3) 0.003(3) 0.008(3)
C132 0.033(5) 0.032(5) 0.042(5) -0.002(4) 0.012(4) 0.013(4)
C133 0.043(6) 0.037(5) 0.033(5) -0.001(4) 0.020(5) 0.008(4)
C134 0.039(6) 0.040(6) 0.054(6) -0.014(5) 0.026(5) 0.010(5)
C135 0.022(5) 0.027(5) 0.025(4) -0.002(4) 0.004(4) 0.001(4)
C136 0.042(6) 0.033(5) 0.035(5) 0.007(4) 0.021(4) 0.016(4)
C211 0.028(5) 0.032(5) 0.051(6) 0.007(5) 0.003(5) 0.015(4)
C212 0.025(5) 0.016(4) 0.037(5) -0.003(4) 0.000(4) 0.001(4)
C213 0.022(5) 0.039(6) 0.061(6) 0.002(5) 0.004(5) 0.000(4)
C214 0.020(4) 0.019(4) 0.023(4) 0.005(3) 0.003(4) 0.012(3)
C215 0.020(5) 0.025(5) 0.037(5) 0.003(4) -0.002(4) -0.001(4)
C216 0.041(6) 0.020(5) 0.049(6) 0.000(4) 0.008(5) 0.012(4)
C221 0.023(5) 0.033(5) 0.028(4) -0.002(4) 0.000(4) -0.006(4)
C222 0.035(5) 0.028(5) 0.020(4) -0.006(4) 0.009(4) -0.005(4)
C223 0.029(5) 0.034(5) 0.018(4) 0.002(4) 0.003(4) -0.009(4)
C224 0.021(4) 0.020(4) 0.020(4) 0.001(3) 0.003(3) 0.000(3)
C225 0.024(5) 0.015(4) 0.024(4) -0.005(3) 0.005(4) 0.002(3)
C226 0.016(4) 0.031(5) 0.025(4) -0.001(4) 0.004(4) -0.002(4)
C231 0.028(5) 0.042(6) 0.027(4) 0.013(4) 0.010(4) -0.007(4)
C232 0.029(5) 0.033(5) 0.031(4) -0.012(4) 0.016(4) -0.007(4)
C233 0.021(4) 0.020(4) 0.019(4) 0.004(3) 0.009(3) 0.004(3)
C234 0.028(5) 0.015(4) 0.037(5) 0.004(4) 0.017(4) -0.001(3)
C235 0.047(6) 0.041(6) 0.025(4) -0.001(4) 0.018(4) -0.001(5)
C236 0.022(4) 0.023(4) 0.021(4) -0.001(4) 0.009(3) -0.003(4)
Ru1 0.0158(3) 0.0144(3) 0.0162(3) 0.0004(3) 0.0038(2) 0.0009(3)
P1 0.0177(11) 0.0155(10) 0.0175(10) 0.0017(8) 0.0027(8) 0.0015(8)
P2 0.0162(11) 0.0155(10) 0.0199(10) -0.0005(8) 0.0061(9) 0.0018(8)
Cl1 0.0398(14) 0.0444(15) 0.0474(14) 0.0009(12) 0.0078(11) 0.0046(12)
Cl4 0.0256(12) 0.0364(12) 0.0502(13) -0.0004(11) 0.0146(11) 0.0046(10)
Si1 0.0232(12) 0.0210(12) 0.0185(10) 0.0011(9) 0.0020(9) 0.0018(10)
C2A 0.0272(12) 0.0185(11) 0.0091(9) 0.0015(9) 0.0005(8) 0.0016(10)
Cl3A 0.0272(12) 0.0185(11) 0.0091(9) 0.0015(9) 0.0005(8) 0.0016(10)
Cl3B 0.0272(12) 0.0185(11) 0.0091(9) 0.0015(9) 0.0005(8) 0.0016(10)
C2B 0.0272(12) 0.0185(11) 0.0091(9) 0.0015(9) 0.0005(8) 0.0016(10)
Si2 0.0258(12) 0.0239(12) 0.0257(11) -0.0002(10) 0.0133(10) 0.0034(11)
Cl5A 0.0349(14) 0.0316(13) 0.0369(12) -0.0094(11) 0.0215(11) -0.0036(10)
C6A 0.0349(14) 0.0316(13) 0.0369(12) -0.0094(11) 0.0215(11) -0.0036(10)
Cl5B 0.0349(14) 0.0316(13) 0.0369(12) -0.0094(11) 0.0215(11) -0.0036(10)
C6B 0.0349(14) 0.0316(13) 0.0369(12) -0.0094(11) 0.0215(11) -0.0036(10)

loop_
_atom_type_symbol
_atom_type_description
_atom_type_scat_dispersion_real
_atom_type_scat_dispersion_imag
_atom_type_scat_source
C C 0.0033 0.0016 'International Tables Vol C Tables 4.2.6.8 and 6.1.1.4'
H H 0 0 'International Tables Vol C Tables 4.2.6.8 and 6.1.1.4'
Si Si 0.0817 0.0704 'International Tables Vol C Tables 4.2.6.8 and 6.1.1.4'
P P 0.1023 0.0942 'International Tables Vol C Tables 4.2.6.8 and 6.1.1.4'
Cl Cl 0.1484 0.1585 'International Tables Vol C Tables 4.2.6.8 and 6.1.1.4'
Ru Ru -1.2594 0.8363 'International Tables Vol C Tables 4.2.6.8 and 6.1.1.4'

loop_
_geom_angle_atom_site_label_1
_geom_angle_atom_site_label_2
_geom_angle_atom_site_label_3
_geom_angle
C113 C111 C115 111.8(6)
C113 C111 H11A 109.3
C115 C111 H11A 109.3
C113 C111 H11B 109.3
C115 C111 H11B 109.3
H11A C111 H11B 107.9
C113 C112 C114 109.5(7)
C113 C112 H11C 109.8
C114 C112 H11C 109.8
C113 C112 H11D 109.8
C114 C112 H11D 109.8
H11C C112 H11D 108.2
C111 C113 C112 112.7(8)
C111 C113 H11E 109.1
C112 C113 H11E 109.1
C111 C113 H11F 109.1
C112 C113 H11F 109.1
H11E C113 H11F 107.8
C112 C114 C116 110.8(6)
C112 C114 P1 119.0(6)
C116 C114 P1 109.2(5)
C112 C114 H114 105.6
C116 C114 H114 105.6
P1 C114 H114 105.6
C111 C115 C116 111.5(7)
C111 C115 H11G 109.3
C116 C115 H11G 109.3
C111 C115 H11H 109.3
C116 C115 H11H 109.3
H11G C115 H11H 108
C115 C116 C114 110.3(6)
C115 C116 Ru1 143.3(5)
C114 C116 Ru1 83.1(4)
C115 C116 H11I 109.6
C114 C116 H11I 109.6
Ru1 C116 H11I 96.6
C115 C116 H11J 109.6
C114 C116 H11J 109.6
Ru1 C116 H11J 35.5
H11I C116 H11J 108.1
C124 C121 C122 111.2(6)
C124 C121 H12A 109.4
C122 C121 H12A 109.4
C124 C121 H12B 109.4
C122 C121 H12B 109.4
H12A C121 H12B 108
C125 C122 C121 107.7(6)
C125 C122 P1 117.7(5)
C121 C122 P1 113.1(5)
C125 C122 H122 105.8
C121 C122 H122 105.8
P1 C122 H122 105.8
C126 C123 C125 111.1(7)
C126 C123 H12C 109.4
C125 C123 H12C 109.4
C126 C123 H12D 109.4
C125 C123 H12D 109.4
H12C C123 H12D 108
C126 C124 C121 112.2(7)
C126 C124 H12E 109.2
C121 C124 H12E 109.2
C126 C124 H12F 109.2
C121 C124 H12F 109.2
H12E C124 H12F 107.9
C123 C125 C122 111.5(6)
C123 C125 H12G 109.3
C122 C125 H12G 109.3
C123 C125 H12H 109.3
C122 C125 H12H 109.3
H12G C125 H12H 108
C124 C126 C123 110.8(7)
C124 C126 H12I 109.5
C123 C126 H12I 109.5
C124 C126 H12J 109.5
C123 C126 H12J 109.5
H12I C126 H12J 108.1
C136 C131 C135 107.9(7)
C136 C131 P1 117.1(5)
C135 C131 P1 112.9(5)
C136 C131 H131 106
C135 C131 H131 106
P1 C131 H131 106
C134 C132 C135 110.4(7)
C134 C132 H13A 109.6
C135 C132 H13A 109.6
C134 C132 H13B 109.6
C135 C132 H13B 109.6
H13A C132 H13B 108.1
C134 C133 C136 111.1(7)
C134 C133 H13C 109.4
C136 C133 H13C 109.4
C134 C133 H13D 109.4
C136 C133 H13D 109.4
H13C C133 H13D 108
C133 C134 C132 111.1(7)
C133 C134 H13E 109.4
C132 C134 H13E 109.4
C133 C134 H13F 109.4
C132 C134 H13F 109.4
H13E C134 H13F 108
C131 C135 C132 111.3(6)
C131 C135 H13G 109.4
C132 C135 H13G 109.4
C131 C135 H13H 109.4
C132 C135 H13H 109.4
H13G C135 H13H 108
C131 C136 C133 109.9(7)
C131 C136 H13I 109.7
C133 C136 H13I 109.7
C131 C136 H13J 109.7
C133 C136 H13J 109.7
H13I C136 H13J 108.2
C213 C211 C216 110.9(7)
C213 C211 H21A 109.5
C216 C211 H21A 109.5
C213 C211 H21B 109.5
C216 C211 H21B 109.5
H21A C211 H21B 108
C216 C212 C214 110.6(7)
C216 C212 H21C 109.5
C214 C212 H21C 109.5
C216 C212 H21D 109.5
C214 C212 H21D 109.5
H21C C212 H21D 108.1
C211 C213 C215 113.0(7)
C211 C213 H21E 109
C215 C213 H21E 109
C211 C213 H21F 109
C215 C213 H21F 109
H21E C213 H21F 107.8
C215 C214 C212 108.5(6)
C215 C214 P2 112.2(5)
C212 C214 P2 116.0(5)
C215 C214 H214 106.5
C212 C214 H214 106.5
P2 C214 H214 106.5
C213 C215 C214 110.3(7)
C213 C215 H21G 109.6
C214 C215 H21G 109.6
C213 C215 H21H 109.6
C214 C215 H21H 109.6
H21G C215 H21H 108.1
C211 C216 C212 111.6(7)
C211 C216 H21I 109.3
C212 C216 H21I 109.3
C211 C216 H21J 109.3
C212 C216 H21J 109.3
H21I C216 H21J 108
C223 C221 C225 110.6(7)
C223 C221 H22A 109.5
C225 C221 H22A 109.5
C223 C221 H22B 109.5
C225 C221 H22B 109.5
H22A C221 H22B 108.1
C226 C222 C223 112.5(7)
C226 C222 H22C 109.1
C223 C222 H22C 109.1
C226 C222 H22D 109.1
C223 C222 H22D 109.1
H22C C222 H22D 107.8
C221 C223 C222 111.3(6)
C221 C223 H22E 109.4
C222 C223 H22E 109.4
C221 C223 H22F 109.4
C222 C223 H22F 109.4
H22E C223 H22F 108
C226 C224 C225 109.4(6)
C226 C224 P2 116.2(5)
C225 C224 P2 115.4(5)
C226 C224 H224 104.8
C225 C224 H224 104.8
P2 C224 H224 104.8
C221 C225 C224 112.2(6)
C221 C225 H22G 109.2
C224 C225 H22G 109.2
C221 C225 H22H 109.2
C224 C225 H22H 109.2
H22G C225 H22H 107.9
C222 C226 C224 110.6(6)
C222 C226 H22I 109.5
C224 C226 H22I 109.5
C222 C226 H22J 109.5
C224 C226 H22J 109.5
H22I C226 H22J 108.1
C235 C231 C234 110.3(6)
C235 C231 H23A 109.6
C234 C231 H23A 109.6
C235 C231 H23B 109.6
C234 C231 H23B 109.6
H23A C231 H23B 108.1
C235 C232 C236 109.8(6)
C235 C232 H23C 109.7
C236 C232 H23C 109.7
C235 C232 H23D 109.7
C236 C232 H23D 109.7
H23C C232 H23D 108.2
C236 C233 C234 110.3(6)
C236 C233 P2 107.9(5)
C234 C233 P2 119.1(5)
C236 C233 H233 106.2
C234 C233 H233 106.2
P2 C233 H233 106.2
C233 C234 C231 110.4(6)
C233 C234 H23E 109.6
C231 C234 H23E 109.6
C233 C234 H23F 109.6
C231 C234 H23F 109.6
H23E C234 H23F 108.1
C231 C235 C232 111.6(7)
C231 C235 H23G 109.3
C232 C235 H23G 109.3
C231 C235 H23H 109.3
C232 C235 H23H 109.3
H23G C235 H23H 108
C233 C236 C232 112.0(6)
C233 C236 Ru1 83.6(4)
C232 C236 Ru1 141.8(5)
C233 C236 H23I 109.2
C232 C236 H23I 109.2
Ru1 C236 H23I 96.8
C233 C236 H23J 109.2
C232 C236 H23J 109.2
Ru1 C236 H23J 34.1
H23I C236 H23J 107.9
H23J Ru1 Si1 99.6
H23J Ru1 Si2 169.5
Si1 Ru1 Si2 87.21(8)
H23J Ru1 H11J 74
Si1 Ru1 H11J 169
Si2 Ru1 H11J 100.5
H23J Ru1 P1 90.6
Si1 Ru1 P1 97.35(7)
Si2 Ru1 P1 96.52(8)
H11J Ru1 P1 74.1
H23J Ru1 P2 73.5
Si1 Ru1 P2 101.40(8)
Si2 Ru1 P2 97.37(8)
H11J Ru1 P2 85.5
P1 Ru1 P2 157.12(7)
H23J Ru1 C236 14.2
Si1 Ru1 C236 97.83(16)
Si2 Ru1 C236 157.18(15)
H11J Ru1 C236 78.1
P1 Ru1 C236 104.81(14)
P2 Ru1 C236 59.84(14)
H23J Ru1 C116 71.2
Si1 Ru1 C116 154.86(16)
Si2 Ru1 C116 105.68(15)
H11J Ru1 C116 14.6
P1 Ru1 C116 60.36(15)
P2 Ru1 C116 98.27(15)
C236 Ru1 C116 78.7(2)
C114 P1 C131 105.4(3)
C114 P1 C122 103.6(3)
C131 P1 C122 101.8(3)
C114 P1 Ru1 97.7(2)
C131 P1 Ru1 118.0(3)
C122 P1 Ru1 127.3(2)
C224 P2 C233 102.9(3)
C224 P2 C214 101.0(3)
C233 P2 C214 105.3(3)
C224 P2 Ru1 131.6(3)
C233 P2 Ru1 96.1(2)
C214 P2 Ru1 116.3(3)
C2A Si1 Cl3A 99.90(14)
C2A Si1 Cl1 101.06(15)
Cl3A Si1 Cl1 102.74(13)
C2A Si1 Ru1 118.93(13)
Cl3A Si1 Ru1 120.43(12)
Cl1 Si1 Ru1 110.97(11)
Si1 C2A H2A 109.5
Si1 C2A H2B 109.5
H2A C2A H2B 109.5
Si1 C2A H2C 109.5
H2A C2A H2C 109.5
H2B C2A H2C 109.5
C6A Si2 Cl5A 100.11(17)
C6A Si2 Cl4 103.47(18)
Cl5A Si2 Cl4 98.37(13)
C6A Si2 Ru1 123.27(17)
Cl5A Si2 Ru1 118.13(12)
Cl4 Si2 Ru1 109.89(10)
Si2 C6A H6A 109.5
Si2 C6A H6B 109.5
H6A C6A H6B 109.5
Si2 C6A H6C 109.5
H6A C6A H6C 109.5
H6B C6A H6C 109.5

loop_
_geom_bond_atom_site_label_1
_geom_bond_atom_site_label_2
_geom_bond_distance
C111 C113 1.505(11)
C111 C115 1.513(10)
C111 H11A 0.99
C111 H11B 0.99
C112 C113 1.522(11)
C112 C114 1.528(10)
C112 H11C 0.99
C112 H11D 0.99
C113 H11E 0.99
C113 H11F 0.99
C114 C116 1.540(10)
C114 P1 1.851(7)
C114 H114 1
C115 C116 1.526(10)
C115 H11G 0.99
C115 H11H 0.99
C116 Ru1 3.014(7)
C116 H11I 0.99
C116 H11J 0.99
C121 C124 1.520(10)
C121 C122 1.545(10)
C121 H12A 0.99
C121 H12B 0.99
C122 C125 1.538(10)
C122 P1 1.880(7)
C122 H122 1
C123 C126 1.511(11)
C123 C125 1.527(10)
C123 H12C 0.99
C123 H12D 0.99
C124 C126 1.505(11)
C124 H12E 0.99
C124 H12F 0.99
C125 H12G 0.99
C125 H12H 0.99
C126 H12I 0.99
C126 H12J 0.99
C131 C136 1.522(10)
C131 C135 1.523(10)
C131 P1 1.866(7)
C131 H131 1
C132 C134 1.526(12)
C132 C135 1.532(10)
C132 H13A 0.99
C132 H13B 0.99
C133 C134 1.505(12)
C133 C136 1.541(10)
C133 H13C 0.99
C133 H13D 0.99
C134 H13E 0.99
C134 H13F 0.99
C135 H13G 0.99
C135 H13H 0.99
C136 H13I 0.99
C136 H13J 0.99
C211 C213 1.496(11)
C211 C216 1.511(11)
C211 H21A 0.99
C211 H21B 0.99
C212 C216 1.529(11)
C212 C214 1.547(10)
C212 H21C 0.99
C212 H21D 0.99
C213 C215 1.528(11)
C213 H21E 0.99
C213 H21F 0.99
C214 C215 1.542(10)
C214 P2 1.878(7)
C214 H214 1
C215 H21G 0.99
C215 H21H 0.99
C216 H21I 0.99
C216 H21J 0.99
C221 C223 1.523(10)
C221 C225 1.526(10)
C221 H22A 0.99
C221 H22B 0.99
C222 C226 1.515(10)
C222 C223 1.531(11)
C222 H22C 0.99
C222 H22D 0.99
C223 H22E 0.99
C223 H22F 0.99
C224 C226 1.535(10)
C224 C225 1.537(10)
C224 P2 1.847(7)
C224 H224 1
C225 H22G 0.99
C225 H22H 0.99
C226 H22I 0.99
C226 H22J 0.99
C231 C235 1.515(11)
C231 C234 1.529(10)
C231 H23A 0.99
C231 H23B 0.99
C232 C235 1.520(11)
C232 C236 1.536(10)
C232 H23C 0.99
C232 H23D 0.99
C233 C236 1.527(10)
C233 C234 1.528(10)
C233 P2 1.873(7)
C233 H233 1
C234 H23E 0.99
C234 H23F 0.99
C235 H23G 0.99
C235 H23H 0.99
C236 Ru1 3.008(7)
C236 H23I 0.99
C236 H23J 0.99
Ru1 H23J 2.2569
Ru1 Si1 2.259(2)
Ru1 Si2 2.270(2)
Ru1 H11J 2.2813
Ru1 P1 2.392(2)
Ru1 P2 2.424(2)
Cl1 Si1 2.087(3)
Cl4 Si2 2.142(3)
Si1 C2A 2.050(4)
Si1 Cl3A 2.071(3)
C2A H2A 0.98
C2A H2B 0.98
C2A H2C 0.98
Si2 C6A 2.005(5)
Si2 Cl5A 2.082(3)
C6A H6A 0.98
C6A H6B 0.98
C6A H6C 0.98
